data_1568574
loop_
_publ_author_name
'Chong, Chuanke'
'Chang, Le'
'Grimm, Isabelle'
'Zhang, Qunlong'
'Kuang, Yang'
'Wang, Bingjian'
'Kang, Jingyi'
'Liu, Wenhui'
'Baars, Julian'
'Guo, Yuanqiang'
'Schmalz, Hans-G&#xfc;nther'
'Lu, Zhaoyong'

_publ_section_title
;
 Divergent total synthesis of the revised structures of marine anti-cancer
 meroterpenoids (+)-dysiherbols A-E.
;
_journal_issue 12
_journal_name_full 'Chemical science'
_journal_page_first 3302
_journal_page_last 3310
_journal_paper_doi 10.1039/d3sc00173c
_journal_volume 14
_journal_year 2023
_chemical_formula_moiety 'C21 H28 O3'
_chemical_formula_sum 'C21 H28 O3'
_chemical_formula_weight 328.43
_space_group_crystal_system monoclinic
_space_group_IT_number 14
_space_group_name_Hall '-P 2ybc'
_space_group_name_H-M_alt 'P 1 21/c 1'
_atom_sites_solution_hydrogens geom
_atom_sites_solution_primary dual
_audit_creation_date 2022-01-17
_audit_creation_method
;
Olex2 1.3
(compiled 2020.07.31 svn.rc2a77460 for OlexSys, GUI svn.r6145)
;
_audit_update_record
;
2022-01-17 deposited with the CCDC.	2023-02-28 downloaded from the CCDC.
;
_cell_angle_alpha 90
_cell_angle_beta 98.7850(10)
_cell_angle_gamma 90
_cell_formula_units_Z 4
_cell_length_a 13.35230(10)
_cell_length_b 7.54950(10)
_cell_length_c 16.84080(10)
_cell_measurement_reflns_used 6774
_cell_measurement_temperature 100.01(10)
_cell_measurement_theta_max 75.6010
_cell_measurement_theta_min 5.7970
_cell_volume 1677.69(3)
_computing_cell_refinement 'CrysAlisPro 1.171.40.84a (Rigaku OD, 2020)'
_computing_data_collection 'CrysAlisPro 1.171.40.84a (Rigaku OD, 2020)'
_computing_data_reduction 'CrysAlisPro 1.171.40.84a (Rigaku OD, 2020)'
_computing_molecular_graphics 'Olex2 1.3 (Dolomanov et al., 2009)'
_computing_publication_material 'Olex2 1.3 (Dolomanov et al., 2009)'
_computing_structure_refinement 'SHELXL 2018/3 (Sheldrick, 2015)'
_computing_structure_solution 'SHELXT 2014/5 (Sheldrick, 2014)'
_diffrn_ambient_environment N~2~
_diffrn_ambient_temperature 100.01(10)
_diffrn_detector 'Hybrid Pixel Array Detector'
_diffrn_detector_area_resol_mean 10.0000
_diffrn_measured_fraction_theta_full 0.994
_diffrn_measured_fraction_theta_max 0.973
_diffrn_measurement_details
;
List of Runs (angles in degrees, time in seconds):

  # Type    Start    End  Width  t~exp~   \w     \q     \k     \f   Frames
#--------------------------------------------------------------------------
  1  \w     -3.00  25.00   0.50    0.50    --    0.00 -80.00  39.00   56
  2  \w    -33.00  -5.00   0.50    0.50    --    0.00 -80.00  39.00   56
  3  \w     82.00 138.00   0.50    0.50    --  101.30  80.00 162.00  112
  4  \w     49.00 133.00   0.50    0.50    --  101.30 -80.00  39.00  168
  5  \w    -25.00  41.00   0.50    0.50    --    0.00  80.00 162.00  132
  6  \w    -37.00  35.00   0.50    0.50    --    0.00 -82.00-180.00  144
  7  \w      1.00  33.00   0.50    0.50    --    0.00 -82.00 -30.00   64
  8  \w    -39.00  -9.00   0.50    0.50    --    0.00 -82.00 -30.00   60
  9  \w     21.00  90.00   0.50    0.50    --  101.30 -77.00 120.00  138
 10  \w    110.00 135.00   0.50    0.50    --  101.30 -77.00 120.00   50
 11  \w    135.00 191.00   0.50    0.50    --  101.30  82.00  90.00  112
 12  \w     94.00 185.00   0.50    0.50    --  101.30  38.00-120.00  182
 13  \w     85.00 191.00   0.50    0.50    --  101.30  82.00-180.00  212
 14  \w     75.00 191.00   0.50    0.50    --  101.30  57.00 150.00  232
 15  \w     82.00 191.00   0.50    0.50    --  101.30  82.00  60.00  218
 16  \w     80.00 190.00   0.50    0.50    --  101.30  38.00 -90.00  220
 17  \w     84.00 110.00   0.50    0.50    --  101.30  82.00  90.00   52
;
_diffrn_measurement_device 'four-circle diffractometer'
_diffrn_measurement_device_type 'XtaLAB AFC12 (RINC): Kappa single'
_diffrn_measurement_method '\w scans'
_diffrn_orient_matrix_type 'CrysAlisPro convention (1999,Acta A55,543-557)'
_diffrn_orient_matrix_UB_11 0.0463929000
_diffrn_orient_matrix_UB_12 -0.0330018000
_diffrn_orient_matrix_UB_13 -0.0769784000
_diffrn_orient_matrix_UB_21 0.0622017000
_diffrn_orient_matrix_UB_22 0.1719048000
_diffrn_orient_matrix_UB_23 0.0151994000
_diffrn_orient_matrix_UB_31 0.0872327000
_diffrn_orient_matrix_UB_32 -0.1049071000
_diffrn_orient_matrix_UB_33 0.0491075000
_diffrn_radiation_monochromator mirror
_diffrn_radiation_probe x-ray
_diffrn_radiation_type 'Cu K\a'
_diffrn_radiation_wavelength 1.54184
_diffrn_reflns_av_R_equivalents 0.0312
_diffrn_reflns_av_unetI/netI 0.0302
_diffrn_reflns_Laue_measured_fraction_full 0.994
_diffrn_reflns_Laue_measured_fraction_max 0.973
_diffrn_reflns_limit_h_max 16
_diffrn_reflns_limit_h_min -16
_diffrn_reflns_limit_k_max 9
_diffrn_reflns_limit_k_min -9
_diffrn_reflns_limit_l_max 19
_diffrn_reflns_limit_l_min -20
_diffrn_reflns_number 13374
_diffrn_reflns_point_group_measured_fraction_full 0.994
_diffrn_reflns_point_group_measured_fraction_max 0.973
_diffrn_reflns_theta_full 67.684
_diffrn_reflns_theta_max 75.833
_diffrn_reflns_theta_min 5.837
_diffrn_source 'Rotating-anode X-ray tube (dual wavelength)'
_diffrn_source_type 'Rigaku (Cu) X-ray DW Source'
_exptl_absorpt_coefficient_mu 0.672
_exptl_absorpt_correction_T_max 1.00000
_exptl_absorpt_correction_T_min 0.71729
_exptl_absorpt_correction_type multi-scan
_exptl_absorpt_process_details
;
CrysAlisPro 1.171.40.84a (Rigaku Oxford Diffraction, 2020)
Empirical absorption correction using spherical harmonics,
implemented in SCALE3 ABSPACK scaling algorithm.
;
_exptl_crystal_colour colourless
_exptl_crystal_colour_primary colourless
_exptl_crystal_density_diffrn 1.300
_exptl_crystal_description plate
_exptl_crystal_F_000 712
_exptl_crystal_size_max 0.22
_exptl_crystal_size_mid 0.21
_exptl_crystal_size_min 0.08
_refine_diff_density_max 0.249
_refine_diff_density_min -0.261
_refine_diff_density_rms 0.044
_refine_ls_extinction_method none
_refine_ls_goodness_of_fit_ref 1.083
_refine_ls_hydrogen_treatment constr
_refine_ls_matrix_type full
_refine_ls_number_parameters 223
_refine_ls_number_reflns 3407
_refine_ls_number_restraints 0
_refine_ls_restrained_S_all 1.083
_refine_ls_R_factor_all 0.0439
_refine_ls_R_factor_gt 0.0404
_refine_ls_shift/su_max 0.000
_refine_ls_shift/su_mean 0.000
_refine_ls_structure_factor_coef Fsqd
_refine_ls_weighting_details 'w=1/[\s^2^(Fo^2^)+(0.0523P)^2^+0.6333P] where P=(Fo^2^+2Fc^2^)/3'
_refine_ls_weighting_scheme calc
_refine_ls_wR_factor_gt 0.1079
_refine_ls_wR_factor_ref 0.1106
_reflns_Friedel_coverage 0.000
_reflns_number_gt 3056
_reflns_number_total 3407
_reflns_threshold_expression 'I > 2\s(I)'
_cod_data_source_file d3sc00173c2.cif
_cod_data_source_block ky05062
_cod_depositor_comments 'Adding full bibliography for 1568571--1568575.cif.'
_cod_database_code 1568574
_shelx_shelxl_version_number 2018/3
_chemical_oxdiff_formula 'C11 H10 N O'
_shelx_space_group_comment
;
The symmetry employed for this shelxl refinement is uniquely defined
by the following loop, which should always be used as a source of
symmetry information in preference to the above space-group names.
They are only intended as comments.
;
_shelx_estimated_absorpt_t_max 0.948
_shelx_estimated_absorpt_t_min 0.866
_reflns_odcompleteness_completeness 99.23
_reflns_odcompleteness_iscentric 1
_reflns_odcompleteness_theta 66.97
_olex2_refinement_description
;
1. Fixed Uiso
 At 1.2 times of:
  All C(H) groups, All C(H,H) groups
 At 1.5 times of:
  All C(H,H,H) groups, All O(H) groups
2.a Ternary CH refined with riding coordinates:
 C1(H1A), C11(H11)
2.b Secondary CH2 refined with riding coordinates:
 C15(H15A,H15B), C5(H5A,H5B), C6(H6A,H6B), C10(H10A,H10B), C9(H9A,H9B)
2.c Aromatic/amide H refined with riding coordinates:
 C18(H18), C19(H19)
2.d Idealised Me refined as rotating group:
 C14(H14A,H14B,H14C), C8(H8A,H8B,H8C), C7(H7A,H7B,H7C), C13(H13A,H13B,H13C)
2.e Idealised tetrahedral OH refined as rotating group:
 O1(H1), O3(H3)
;
_olex2_submission_special_instructions 'No special instructions were received'
_oxdiff_exptl_absorpt_empirical_details
;
Empirical correction (ABSPACK) includes:
- Absorption correction using spherical harmonics
- Frame scaling
;
_oxdiff_exptl_absorpt_empirical_full_max 1.415
_oxdiff_exptl_absorpt_empirical_full_min 0.765

loop_
_space_group_symop_operation_xyz
'x, y, z'
'-x, y+1/2, -z+1/2'
'-x, -y, -z'
'x, -y-1/2, z-1/2'

loop_
_atom_site_label
_atom_site_type_symbol
_atom_site_fract_x
_atom_site_fract_y
_atom_site_fract_z
_atom_site_U_iso_or_equiv
_atom_site_adp_type
_atom_site_occupancy
_atom_site_site_symmetry_order
_atom_site_calc_flag
_atom_site_refinement_flags_posn
_atom_site_refinement_flags_adp
_atom_site_refinement_flags_occupancy
_atom_site_disorder_assembly
_atom_site_disorder_group
O2 O 0.08164(6) 0.39713(11) 0.43480(5) 0.0174(2) Uani 1 1 d . . . . .
O1 O 0.13365(7) 0.56761(12) 0.58481(5) 0.0218(2) Uani 1 1 d . . . . .
H1 H 0.081506 0.574745 0.552204 0.033 Uiso 1 1 calc R U . . .
O3 O 0.22002(7) 0.64405(12) 0.15962(5) 0.0216(2) Uani 1 1 d . . . . .
H3 H 0.184175 0.724468 0.138477 0.032 Uiso 1 1 calc R U . . .
C20 C 0.11430(9) 0.46329(16) 0.36606(7) 0.0170(3) Uani 1 1 d . . . . .
C21 C 0.21167(9) 0.43236(16) 0.35227(7) 0.0165(3) Uani 1 1 d . . . . .
C16 C 0.24642(9) 0.48772(16) 0.28280(7) 0.0172(3) Uani 1 1 d . . . . .
C17 C 0.18273(10) 0.58564(16) 0.22641(7) 0.0183(3) Uani 1 1 d . . . . .
C18 C 0.08366(10) 0.61772(16) 0.23978(7) 0.0198(3) Uani 1 1 d . . . . .
H18 H 0.040155 0.681922 0.201960 0.024 Uiso 1 1 calc R U . . .
C15 C 0.35279(9) 0.42018(17) 0.28392(7) 0.0190(3) Uani 1 1 d . . . . .
H15A H 0.402291 0.512225 0.300433 0.023 Uiso 1 1 calc R U . . .
H15B H 0.362455 0.376085 0.231523 0.023 Uiso 1 1 calc R U . . .
C1 C 0.20748(9) 0.46575(16) 0.55091(7) 0.0179(3) Uani 1 1 d . . . . .
H1A H 0.251696 0.409929 0.595764 0.022 Uiso 1 1 calc R U . . .
C19 C 0.04833(9) 0.55568(16) 0.30860(7) 0.0191(3) Uani 1 1 d . . . . .
H19 H -0.018365 0.575831 0.315927 0.023 Uiso 1 1 calc R U . . .
C2 C 0.15760(9) 0.31542(16) 0.49693(7) 0.0171(3) Uani 1 1 d . . . . .
C5 C 0.34806(9) 0.48586(16) 0.46470(7) 0.0181(3) Uani 1 1 d . . . . .
H5A H 0.399853 0.431237 0.503698 0.022 Uiso 1 1 calc R U . . .
H5B H 0.381139 0.567957 0.432779 0.022 Uiso 1 1 calc R U . . .
C4 C 0.29292(9) 0.34076(16) 0.40919(7) 0.0162(3) Uani 1 1 d . . . . .
C12 C 0.36091(9) 0.26681(16) 0.34728(7) 0.0176(3) Uani 1 1 d . . . . .
C6 C 0.27380(9) 0.58762(16) 0.50886(7) 0.0189(3) Uani 1 1 d . . . . .
H6A H 0.311816 0.665238 0.548390 0.023 Uiso 1 1 calc R U . . .
H6B H 0.230701 0.661089 0.470592 0.023 Uiso 1 1 calc R U . . .
C11 C 0.30991(9) 0.10050(16) 0.30308(7) 0.0192(3) Uani 1 1 d . . . . .
H11 H 0.251533 0.143320 0.265589 0.023 Uiso 1 1 calc R U . . .
C14 C 0.47131(9) 0.23110(18) 0.38337(8) 0.0216(3) Uani 1 1 d . . . . .
H14A H 0.510254 0.209102 0.340960 0.032 Uiso 1 1 calc R U . . .
H14B H 0.474572 0.129475 0.417938 0.032 Uiso 1 1 calc R U . . .
H14C H 0.498376 0.332325 0.413868 0.032 Uiso 1 1 calc R U . . .
C3 C 0.24097(9) 0.20752(16) 0.46052(7) 0.0171(3) Uani 1 1 d . . . . .
C8 C 0.31613(10) 0.12451(17) 0.52932(8) 0.0215(3) Uani 1 1 d . . . . .
H8A H 0.345472 0.216174 0.565003 0.032 Uiso 1 1 calc R U . . .
H8B H 0.368761 0.063830 0.507256 0.032 Uiso 1 1 calc R U . . .
H8C H 0.280845 0.041957 0.558448 0.032 Uiso 1 1 calc R U . . .
C7 C 0.09272(10) 0.19927(17) 0.54289(8) 0.0214(3) Uani 1 1 d . . . . .
H7A H 0.040107 0.269647 0.560061 0.032 Uiso 1 1 calc R U . . .
H7B H 0.134308 0.149310 0.588991 0.032 Uiso 1 1 calc R U . . .
H7C H 0.062899 0.105681 0.508566 0.032 Uiso 1 1 calc R U . . .
C10 C 0.26879(10) -0.03009(17) 0.35963(8) 0.0215(3) Uani 1 1 d . . . . .
H10A H 0.236301 -0.128063 0.328489 0.026 Uiso 1 1 calc R U . . .
H10B H 0.324795 -0.077488 0.397079 0.026 Uiso 1 1 calc R U . . .
C9 C 0.19288(10) 0.05603(16) 0.40658(8) 0.0199(3) Uani 1 1 d . . . . .
H9A H 0.166711 -0.032781 0.439633 0.024 Uiso 1 1 calc R U . . .
H9B H 0.136397 0.102111 0.369211 0.024 Uiso 1 1 calc R U . . .
C13 C 0.37868(10) 0.00252(19) 0.25274(8) 0.0246(3) Uani 1 1 d . . . . .
H13A H 0.405177 0.085027 0.217858 0.037 Uiso 1 1 calc R U . . .
H13B H 0.340292 -0.087152 0.221092 0.037 Uiso 1 1 calc R U . . .
H13C H 0.433674 -0.051716 0.287709 0.037 Uiso 1 1 calc R U . . .

loop_
_atom_site_aniso_label
_atom_site_aniso_U_11
_atom_site_aniso_U_22
_atom_site_aniso_U_33
_atom_site_aniso_U_23
_atom_site_aniso_U_13
_atom_site_aniso_U_12
O2 0.0169(4) 0.0216(4) 0.0142(4) 0.0015(3) 0.0044(3) 0.0007(3)
O1 0.0197(5) 0.0258(5) 0.0208(4) -0.0072(4) 0.0055(3) 0.0007(4)
O3 0.0272(5) 0.0220(5) 0.0169(4) 0.0043(3) 0.0074(4) 0.0032(4)
C20 0.0204(6) 0.0167(6) 0.0149(6) -0.0018(4) 0.0063(4) -0.0017(5)
C21 0.0182(6) 0.0156(6) 0.0160(6) -0.0014(4) 0.0035(4) -0.0005(4)
C16 0.0202(6) 0.0164(6) 0.0158(6) -0.0014(4) 0.0050(4) -0.0011(5)
C17 0.0250(6) 0.0158(6) 0.0150(6) -0.0007(4) 0.0059(5) -0.0014(5)
C18 0.0227(6) 0.0188(6) 0.0174(6) 0.0004(5) 0.0016(5) 0.0019(5)
C15 0.0199(6) 0.0209(6) 0.0171(6) 0.0001(5) 0.0058(5) 0.0004(5)
C1 0.0179(6) 0.0204(6) 0.0161(6) -0.0022(5) 0.0046(4) 0.0013(5)
C19 0.0184(6) 0.0201(6) 0.0191(6) -0.0025(5) 0.0042(5) 0.0007(5)
C2 0.0187(6) 0.0175(6) 0.0153(5) 0.0010(5) 0.0031(4) -0.0001(5)
C5 0.0193(6) 0.0189(6) 0.0165(6) -0.0014(5) 0.0042(5) -0.0022(5)
C4 0.0175(6) 0.0164(5) 0.0153(6) -0.0006(4) 0.0040(4) -0.0002(4)
C12 0.0180(6) 0.0187(6) 0.0169(6) -0.0010(5) 0.0049(5) 0.0006(4)
C6 0.0205(6) 0.0183(6) 0.0185(6) -0.0036(5) 0.0044(5) -0.0020(5)
C11 0.0199(6) 0.0199(6) 0.0181(6) -0.0025(5) 0.0040(5) 0.0020(5)
C14 0.0192(6) 0.0251(6) 0.0211(6) -0.0015(5) 0.0047(5) 0.0019(5)
C3 0.0194(6) 0.0164(6) 0.0164(5) 0.0004(4) 0.0054(5) 0.0001(5)
C8 0.0239(6) 0.0209(6) 0.0202(6) 0.0022(5) 0.0051(5) 0.0027(5)
C7 0.0240(6) 0.0211(6) 0.0204(6) 0.0020(5) 0.0079(5) -0.0005(5)
C10 0.0251(7) 0.0172(6) 0.0228(6) -0.0033(5) 0.0057(5) -0.0004(5)
C9 0.0228(6) 0.0166(6) 0.0209(6) -0.0008(5) 0.0054(5) -0.0016(5)
C13 0.0261(7) 0.0254(7) 0.0230(6) -0.0053(5) 0.0062(5) 0.0024(5)

loop_
_atom_type_symbol
_atom_type_description
_atom_type_scat_dispersion_real
_atom_type_scat_dispersion_imag
_atom_type_scat_source
C C 0.0181 0.0091 'International Tables Vol C Tables 4.2.6.8 and 6.1.1.4'
H H 0.0000 0.0000 'International Tables Vol C Tables 4.2.6.8 and 6.1.1.4'
O O 0.0492 0.0322 'International Tables Vol C Tables 4.2.6.8 and 6.1.1.4'

loop_
_geom_angle_atom_site_label_1
_geom_angle_atom_site_label_2
_geom_angle_atom_site_label_3
_geom_angle
_geom_angle_site_symmetry_1
_geom_angle_site_symmetry_3
_geom_angle_publ_flag
C20 O2 C2 118.11(9) . . ?
C1 O1 H1 109.5 . . ?
C17 O3 H3 109.5 . . ?
O2 C20 C19 120.85(11) . . ?
C21 C20 O2 120.29(11) . . ?
C21 C20 C19 118.81(11) . . ?
C20 C21 C16 122.54(11) . . ?
C20 C21 C4 125.43(11) . . ?
C16 C21 C4 112.01(10) . . ?
C21 C16 C17 119.26(11) . . ?
C21 C16 C15 108.88(10) . . ?
C17 C16 C15 131.84(11) . . ?
O3 C17 C16 118.14(11) . . ?
O3 C17 C18 123.25(11) . . ?
C16 C17 C18 118.61(11) . . ?
C17 C18 H18 119.2 . . ?
C17 C18 C19 121.58(11) . . ?
C19 C18 H18 119.2 . . ?
C16 C15 H15A 111.2 . . ?
C16 C15 H15B 111.2 . . ?
C16 C15 C12 103.04(9) . . ?
H15A C15 H15B 109.1 . . ?
C12 C15 H15A 111.2 . . ?
C12 C15 H15B 111.2 . . ?
O1 C1 H1A 107.1 . . ?
O1 C1 C2 111.59(10) . . ?
O1 C1 C6 110.14(10) . . ?
C2 C1 H1A 107.1 . . ?
C6 C1 H1A 107.1 . . ?
C6 C1 C2 113.58(9) . . ?
C20 C19 C18 119.11(11) . . ?
C20 C19 H19 120.4 . . ?
C18 C19 H19 120.4 . . ?
O2 C2 C1 107.38(9) . . ?
O2 C2 C3 112.92(9) . . ?
O2 C2 C7 102.60(9) . . ?
C1 C2 C3 110.04(9) . . ?
C7 C2 C1 110.63(9) . . ?
C7 C2 C3 112.95(10) . . ?
H5A C5 H5B 108.0 . . ?
C4 C5 H5A 109.4 . . ?
C4 C5 H5B 109.4 . . ?
C6 C5 H5A 109.4 . . ?
C6 C5 H5B 109.4 . . ?
C6 C5 C4 111.32(10) . . ?
C21 C4 C5 106.83(10) . . ?
C21 C4 C12 99.96(9) . . ?
C21 C4 C3 108.19(10) . . ?
C5 C4 C12 112.24(9) . . ?
C5 C4 C3 109.41(9) . . ?
C3 C4 C12 119.09(10) . . ?
C15 C12 C4 101.57(9) . . ?
C11 C12 C15 106.84(9) . . ?
C11 C12 C4 110.18(9) . . ?
C14 C12 C15 111.28(10) . . ?
C14 C12 C4 114.50(10) . . ?
C14 C12 C11 111.78(10) . . ?
C1 C6 C5 112.79(10) . . ?
C1 C6 H6A 109.0 . . ?
C1 C6 H6B 109.0 . . ?
C5 C6 H6A 109.0 . . ?
C5 C6 H6B 109.0 . . ?
H6A C6 H6B 107.8 . . ?
C12 C11 H11 106.7 . . ?
C10 C11 C12 113.14(10) . . ?
C10 C11 H11 106.7 . . ?
C10 C11 C13 109.63(10) . . ?
C13 C11 C12 113.42(10) . . ?
C13 C11 H11 106.7 . . ?
C12 C14 H14A 109.5 . . ?
C12 C14 H14B 109.5 . . ?
C12 C14 H14C 109.5 . . ?
H14A C14 H14B 109.5 . . ?
H14A C14 H14C 109.5 . . ?
H14B C14 H14C 109.5 . . ?
C4 C3 C2 106.44(9) . . ?
C8 C3 C2 109.51(9) . . ?
C8 C3 C4 112.65(10) . . ?
C9 C3 C2 110.96(10) . . ?
C9 C3 C4 109.49(9) . . ?
C9 C3 C8 107.82(10) . . ?
C3 C8 H8A 109.5 . . ?
C3 C8 H8B 109.5 . . ?
C3 C8 H8C 109.5 . . ?
H8A C8 H8B 109.5 . . ?
H8A C8 H8C 109.5 . . ?
H8B C8 H8C 109.5 . . ?
C2 C7 H7A 109.5 . . ?
C2 C7 H7B 109.5 . . ?
C2 C7 H7C 109.5 . . ?
H7A C7 H7B 109.5 . . ?
H7A C7 H7C 109.5 . . ?
H7B C7 H7C 109.5 . . ?
C11 C10 H10A 109.2 . . ?
C11 C10 H10B 109.2 . . ?
H10A C10 H10B 107.9 . . ?
C9 C10 C11 112.25(10) . . ?
C9 C10 H10A 109.2 . . ?
C9 C10 H10B 109.2 . . ?
C3 C9 H9A 109.2 . . ?
C3 C9 H9B 109.2 . . ?
C10 C9 C3 111.90(10) . . ?
C10 C9 H9A 109.2 . . ?
C10 C9 H9B 109.2 . . ?
H9A C9 H9B 107.9 . . ?
C11 C13 H13A 109.5 . . ?
C11 C13 H13B 109.5 . . ?
C11 C13 H13C 109.5 . . ?
H13A C13 H13B 109.5 . . ?
H13A C13 H13C 109.5 . . ?
H13B C13 H13C 109.5 . . ?

loop_
_geom_bond_atom_site_label_1
_geom_bond_atom_site_label_2
_geom_bond_distance
_geom_bond_site_symmetry_2
_geom_bond_publ_flag
O2 C20 1.3908(14) . ?
O2 C2 1.4764(14) . ?
O1 H1 0.8200 . ?
O1 C1 1.4356(14) . ?
O3 H3 0.8200 . ?
O3 C17 1.3707(14) . ?
C20 C21 1.3750(17) . ?
C20 C19 1.3923(17) . ?
C21 C16 1.3872(16) . ?
C21 C4 1.5021(16) . ?
C16 C17 1.3874(17) . ?
C16 C15 1.5064(17) . ?
C17 C18 1.3965(18) . ?
C18 H18 0.9300 . ?
C18 C19 1.3972(17) . ?
C15 H15A 0.9700 . ?
C15 H15B 0.9700 . ?
C15 C12 1.5671(16) . ?
C1 H1A 0.9800 . ?
C1 C2 1.5405(16) . ?
C1 C6 1.5243(17) . ?
C19 H19 0.9300 . ?
C2 C3 1.5772(16) . ?
C2 C7 1.5241(16) . ?
C5 H5A 0.9700 . ?
C5 H5B 0.9700 . ?
C5 C4 1.5510(16) . ?
C5 C6 1.5335(16) . ?
C4 C12 1.5848(16) . ?
C4 C3 1.5567(16) . ?
C12 C11 1.5619(17) . ?
C12 C14 1.5302(17) . ?
C6 H6A 0.9700 . ?
C6 H6B 0.9700 . ?
C11 H11 0.9800 . ?
C11 C10 1.5299(17) . ?
C11 C13 1.5319(17) . ?
C14 H14A 0.9600 . ?
C14 H14B 0.9600 . ?
C14 H14C 0.9600 . ?
C3 C8 1.5450(17) . ?
C3 C9 1.5386(17) . ?
C8 H8A 0.9600 . ?
C8 H8B 0.9600 . ?
C8 H8C 0.9600 . ?
C7 H7A 0.9600 . ?
C7 H7B 0.9600 . ?
C7 H7C 0.9600 . ?
C10 H10A 0.9700 . ?
C10 H10B 0.9700 . ?
C10 C9 1.5231(17) . ?
C9 H9A 0.9700 . ?
C9 H9B 0.9700 . ?
C13 H13A 0.9600 . ?
C13 H13B 0.9600 . ?
C13 H13C 0.9600 . ?

loop_
_geom_torsion_atom_site_label_1
_geom_torsion_atom_site_label_2
_geom_torsion_atom_site_label_3
_geom_torsion_atom_site_label_4
_geom_torsion
_geom_torsion_site_symmetry_1
_geom_torsion_site_symmetry_2
_geom_torsion_site_symmetry_3
_geom_torsion_site_symmetry_4
_geom_torsion_publ_flag
O2 C20 C21 C16 176.69(10) . . . . ?
O2 C20 C21 C4 -4.72(19) . . . . ?
O2 C20 C19 C18 -179.04(11) . . . . ?
O2 C2 C3 C4 58.80(12) . . . . ?
O2 C2 C3 C8 -179.16(9) . . . . ?
O2 C2 C3 C9 -60.25(12) . . . . ?
O1 C1 C2 O2 56.40(12) . . . . ?
O1 C1 C2 C3 179.67(9) . . . . ?
O1 C1 C2 C7 -54.82(13) . . . . ?
O1 C1 C6 C5 -174.76(9) . . . . ?
O3 C17 C18 C19 179.88(11) . . . . ?
C20 O2 C2 C1 84.79(11) . . . . ?
C20 O2 C2 C3 -36.69(13) . . . . ?
C20 O2 C2 C7 -158.58(10) . . . . ?
C20 C21 C16 C17 3.24(19) . . . . ?
C20 C21 C16 C15 -175.48(11) . . . . ?
C20 C21 C4 C5 -88.85(14) . . . . ?
C20 C21 C4 C12 154.11(12) . . . . ?
C20 C21 C4 C3 28.85(16) . . . . ?
C21 C20 C19 C18 -1.53(18) . . . . ?
C21 C16 C17 O3 177.76(10) . . . . ?
C21 C16 C17 C18 -3.14(18) . . . . ?
C21 C16 C15 C12 18.80(13) . . . . ?
C21 C4 C12 C15 36.32(11) . . . . ?
C21 C4 C12 C11 -76.65(11) . . . . ?
C21 C4 C12 C14 156.34(10) . . . . ?
C21 C4 C3 C2 -51.93(12) . . . . ?
C21 C4 C3 C8 -171.96(10) . . . . ?
C21 C4 C3 C9 68.08(12) . . . . ?
C16 C21 C4 C5 89.87(12) . . . . ?
C16 C21 C4 C12 -27.17(12) . . . . ?
C16 C21 C4 C3 -152.43(10) . . . . ?
C16 C17 C18 C19 0.83(19) . . . . ?
C16 C15 C12 C4 -34.14(11) . . . . ?
C16 C15 C12 C11 81.32(11) . . . . ?
C16 C15 C12 C14 -156.41(10) . . . . ?
C17 C16 C15 C12 -159.70(13) . . . . ?
C17 C18 C19 C20 1.54(19) . . . . ?
C15 C16 C17 O3 -3.9(2) . . . . ?
C15 C16 C17 C18 175.23(12) . . . . ?
C15 C12 C11 C10 -154.17(10) . . . . ?
C15 C12 C11 C13 80.15(12) . . . . ?
C1 C2 C3 C4 -61.17(12) . . . . ?
C1 C2 C3 C8 60.87(12) . . . . ?
C1 C2 C3 C9 179.78(9) . . . . ?
C19 C20 C21 C16 -0.84(19) . . . . ?
C19 C20 C21 C4 177.75(11) . . . . ?
C2 O2 C20 C21 8.24(16) . . . . ?
C2 O2 C20 C19 -174.28(10) . . . . ?
C2 C1 C6 C5 -48.77(14) . . . . ?
C2 C3 C9 C10 170.30(10) . . . . ?
C5 C4 C12 C15 -76.60(11) . . . . ?
C5 C4 C12 C11 170.43(10) . . . . ?
C5 C4 C12 C14 43.43(14) . . . . ?
C5 C4 C3 C2 64.11(12) . . . . ?
C5 C4 C3 C8 -55.92(13) . . . . ?
C5 C4 C3 C9 -175.88(10) . . . . ?
C4 C21 C16 C17 -175.53(11) . . . . ?
C4 C21 C16 C15 5.75(14) . . . . ?
C4 C5 C6 C1 50.78(13) . . . . ?
C4 C12 C11 C10 -44.63(13) . . . . ?
C4 C12 C11 C13 -170.30(10) . . . . ?
C4 C3 C9 C10 53.10(13) . . . . ?
C12 C4 C3 C2 -164.95(10) . . . . ?
C12 C4 C3 C8 75.02(13) . . . . ?
C12 C4 C3 C9 -44.94(14) . . . . ?
C12 C11 C10 C9 57.02(14) . . . . ?
C6 C1 C2 O2 -68.82(12) . . . . ?
C6 C1 C2 C3 54.45(13) . . . . ?
C6 C1 C2 C7 179.96(10) . . . . ?
C6 C5 C4 C21 57.13(12) . . . . ?
C6 C5 C4 C12 165.72(10) . . . . ?
C6 C5 C4 C3 -59.77(12) . . . . ?
C11 C10 C9 C3 -61.50(14) . . . . ?
C14 C12 C11 C10 83.88(12) . . . . ?
C14 C12 C11 C13 -41.80(14) . . . . ?
C3 C4 C12 C15 153.73(10) . . . . ?
C3 C4 C12 C11 40.76(14) . . . . ?
C3 C4 C12 C14 -86.25(13) . . . . ?
C8 C3 C9 C10 -69.77(12) . . . . ?
C7 C2 C3 C4 174.66(9) . . . . ?
C7 C2 C3 C8 -63.30(13) . . . . ?
C7 C2 C3 C9 55.61(13) . . . . ?
C13 C11 C10 C9 -175.29(11) . . . . ?
